data_4106782
loop_
_publ_author_name
'Annemarie Sch\"afer'
'Wolfgang Saak'
'Detlev Haase'
'Thomas M\"uller'

_publ_section_title
;
 Persistent Dialkyl(silyl)stannylium Ions
;
_journal_name_full 'Journal of the American Chemical Society'
_journal_page_first 14562
_journal_page_last 14565
_journal_paper_doi 10.1021/ja206338u
_journal_volume 133
_journal_year 2011
_chemical_formula_sum 'C46 H55 B F20 Si5 Sn'
_chemical_formula_weight 1257.85
_chemical_name_systematic
; 
 ? 
;
_space_group_IT_number 2
_symmetry_cell_setting triclinic
_symmetry_space_group_name_Hall '-P 1'
_symmetry_space_group_name_H-M 'P -1'
_atom_sites_solution_hydrogens geom
_atom_sites_solution_primary direct
_atom_sites_solution_secondary difmap
_audit_creation_method SHELXL-97
_cell_angle_alpha 83.9300(10)
_cell_angle_beta 74.3710(10)
_cell_angle_gamma 83.4880(10)
_cell_formula_units_Z 2
_cell_length_a 12.1975(4)
_cell_length_b 12.7938(4)
_cell_length_c 18.1555(5)
_cell_measurement_reflns_used 9885
_cell_measurement_temperature 153(2)
_cell_measurement_theta_max 37.32
_cell_measurement_theta_min 2.34
_cell_volume 2702.47(14)
_computing_cell_refinement 'Bruker SAINT'
_computing_data_collection 'Bruker APEX2'
_computing_data_reduction 'Bruker SAINT'
_computing_molecular_graphics 'Diamond (Crystal Impact, 2010)'
_computing_publication_material 'SHELX-97 (Sheldrick, 2008)'
_computing_structure_refinement 'SHELXL-97 (Sheldrick, 2008)'
_computing_structure_solution 'SHELXS-97 (Sheldrick, 2008)'
_diffrn_ambient_temperature 153(2)
_diffrn_measured_fraction_theta_full 0.987
_diffrn_measured_fraction_theta_max 0.987
_diffrn_measurement_device_type 'Bruker APEX-II CCD'
_diffrn_measurement_method '\f and \w scans'
_diffrn_radiation_monochromator graphite
_diffrn_radiation_source 'fine-focus sealed tube'
_diffrn_radiation_type MoK\a
_diffrn_radiation_wavelength 0.71073
_diffrn_reflns_av_R_equivalents 0.0217
_diffrn_reflns_av_sigmaI/netI 0.0183
_diffrn_reflns_limit_h_max 20
_diffrn_reflns_limit_h_min -20
_diffrn_reflns_limit_k_max 21
_diffrn_reflns_limit_k_min -21
_diffrn_reflns_limit_l_max 31
_diffrn_reflns_limit_l_min -28
_diffrn_reflns_number 124256
_diffrn_reflns_theta_full 37.77
_diffrn_reflns_theta_max 37.77
_diffrn_reflns_theta_min 2.80
_exptl_absorpt_coefficient_mu 0.685
_exptl_absorpt_correction_T_max 0.7788
_exptl_absorpt_correction_T_min 0.6321
_exptl_absorpt_correction_type numerical
_exptl_absorpt_process_details 'Bruker SAINT'
_exptl_crystal_colour yellow
_exptl_crystal_density_diffrn 1.546
_exptl_crystal_description plate
_exptl_crystal_F_000 1272
_exptl_crystal_size_max 0.74
_exptl_crystal_size_mid 0.49
_exptl_crystal_size_min 0.38
_refine_diff_density_max 1.317
_refine_diff_density_min -1.390
_refine_diff_density_rms 0.071
_refine_ls_extinction_method none
_refine_ls_goodness_of_fit_ref 1.067
_refine_ls_hydrogen_treatment constr
_refine_ls_matrix_type full
_refine_ls_number_parameters 692
_refine_ls_number_reflns 28585
_refine_ls_number_restraints 0
_refine_ls_restrained_S_all 1.067
_refine_ls_R_factor_all 0.0429
_refine_ls_R_factor_gt 0.0308
_refine_ls_shift/su_max 0.004
_refine_ls_shift/su_mean 0.000
_refine_ls_structure_factor_coef Fsqd
_refine_ls_weighting_details 'calc w=1/[\s^2^(Fo^2^)+(0.0335P)^2^+1.1668P] where P=(Fo^2^+2Fc^2^)/3'
_refine_ls_weighting_scheme calc
_refine_ls_wR_factor_gt 0.0739
_refine_ls_wR_factor_ref 0.0833
_reflns_number_gt 24027
_reflns_number_total 28585
_reflns_threshold_expression >2sigma(I)
_cod_data_source_file ja206338u_si_001.cif
_cod_data_source_block AS1281W
_cod_database_code 4106782

loop_
_symmetry_equiv_pos_as_xyz
'x, y, z'
'-x, -y, -z'

loop_
_atom_site_label
_atom_site_type_symbol
_atom_site_fract_x
_atom_site_fract_y
_atom_site_fract_z
_atom_site_U_iso_or_equiv
_atom_site_adp_type
_atom_site_occupancy
_atom_site_symmetry_multiplicity
_atom_site_calc_flag
_atom_site_refinement_flags
_atom_site_disorder_assembly
_atom_site_disorder_group
Sn1 Sn 0.544391(6) 0.838055(5) 0.244141(4) 0.02202(2) Uani 1 1 d . A .
Si1 Si 0.61707(4) 0.68922(3) 0.14715(3) 0.03646(8) Uani 1 1 d . . .
Si2 Si 0.62474(3) 1.09172(3) 0.18941(3) 0.03399(7) Uani 1 1 d . A .
Si3 Si 0.75198(3) 0.92470(3) 0.28722(3) 0.03595(8) Uani 1 1 d . A .
Si4 Si 0.36688(3) 0.77476(3) 0.42373(2) 0.03475(8) Uani 1 1 d . . .
Si5 Si 0.27587(3) 0.85954(3) 0.27787(2) 0.03006(6) Uani 1 1 d . . .
C1 C 0.60976(9) 0.97722(9) 0.26576(7) 0.02608(19) Uani 1 1 d . . .
C2 C 0.51960(10) 1.00722(10) 0.34191(8) 0.0307(2) Uani 1 1 d . A .
H2A H 0.5432 0.9681 0.3860 0.037 Uiso 1 1 calc R . .
H2B H 0.5195 1.0835 0.3470 0.037 Uiso 1 1 calc R . .
C3 C 0.39680(9) 0.98293(9) 0.34563(7) 0.02738(19) Uani 1 1 d . . .
H3A H 0.3686 1.0303 0.3066 0.033 Uiso 1 1 calc R A .
H3B H 0.3464 0.9985 0.3967 0.033 Uiso 1 1 calc R . .
C4 C 0.38827(9) 0.86599(8) 0.33174(6) 0.02366(17) Uani 1 1 d . A .
C5 C 0.77333(12) 0.69245(12) 0.10689(8) 0.0372(3) Uani 1 1 d . A .
H5A H 0.7905 0.7650 0.0856 0.045 Uiso 1 1 calc R . .
H5B H 0.8123 0.6728 0.1483 0.045 Uiso 1 1 calc R . .
C6 C 0.81914(14) 0.61633(13) 0.04351(9) 0.0426(3) Uani 1 1 d . . .
H6A H 0.7907 0.5471 0.0618 0.064 Uiso 1 1 calc R A .
H6B H 0.9029 0.6093 0.0302 0.064 Uiso 1 1 calc R . .
H6C H 0.7931 0.6440 -0.0019 0.064 Uiso 1 1 calc R . .
C7 C 0.53753(18) 0.7172(2) 0.07360(14) 0.0665(7) Uani 1 1 d . A .
H7A H 0.5460 0.6529 0.0459 0.080 Uiso 1 1 calc R . .
H7B H 0.4555 0.7306 0.0999 0.080 Uiso 1 1 calc R . .
C8 C 0.5709(3) 0.8076(3) 0.01566(14) 0.0845(9) Uani 1 1 d . . .
H8A H 0.5560 0.8733 0.0414 0.127 Uiso 1 1 calc R A .
H8B H 0.5262 0.8121 -0.0222 0.127 Uiso 1 1 calc R . .
H8C H 0.6524 0.7967 -0.0103 0.127 Uiso 1 1 calc R . .
C9A C 0.5880(3) 0.56290(19) 0.21461(15) 0.0440(6) Uani 0.60 1 d P A 1
H9A H 0.6470 0.5494 0.2435 0.053 Uiso 0.60 1 calc PR A 1
H9B H 0.5129 0.5745 0.2522 0.053 Uiso 0.60 1 calc PR A 1
C10A C 0.5881(3) 0.46556(19) 0.17257(19) 0.0520(7) Uani 0.60 1 d P A 1
H10A H 0.5356 0.4808 0.1396 0.078 Uiso 0.60 1 calc PR A 1
H10B H 0.5633 0.4064 0.2101 0.078 Uiso 0.60 1 calc PR A 1
H10C H 0.6654 0.4471 0.1411 0.078 Uiso 0.60 1 calc PR A 1
C9B C 0.5540(4) 0.5679(3) 0.1820(4) 0.0504(11) Uani 0.40 1 d P A 2
H9C H 0.4745 0.5829 0.2131 0.060 Uiso 0.40 1 calc PR A 2
H9D H 0.5517 0.5290 0.1382 0.060 Uiso 0.40 1 calc PR A 2
C10B C 0.6202(5) 0.5036(5) 0.2287(4) 0.0693(16) Uani 0.40 1 d P A 2
H10D H 0.6995 0.4912 0.1984 0.104 Uiso 0.40 1 calc PR A 2
H10E H 0.5874 0.4359 0.2454 0.104 Uiso 0.40 1 calc PR A 2
H10F H 0.6182 0.5405 0.2738 0.104 Uiso 0.40 1 calc PR A 2
C11 C 0.48470(14) 1.16862(12) 0.18965(12) 0.0465(4) Uani 1 1 d . . .
H11A H 0.4978 1.2319 0.1542 0.070 Uiso 1 1 calc R A .
H11B H 0.4470 1.1893 0.2415 0.070 Uiso 1 1 calc R . .
H11C H 0.4359 1.1249 0.1734 0.070 Uiso 1 1 calc R . .
C12 C 0.6905(2) 1.04605(15) 0.09166(11) 0.0548(4) Uani 1 1 d . . .
H12A H 0.6365 1.0066 0.0768 0.082 Uiso 1 1 calc R A .
H12B H 0.7605 1.0002 0.0920 0.082 Uiso 1 1 calc R . .
H12C H 0.7091 1.1073 0.0548 0.082 Uiso 1 1 calc R . .
C13 C 0.71241(17) 1.18770(14) 0.21252(16) 0.0610(6) Uani 1 1 d . . .
H13A H 0.7883 1.1532 0.2126 0.091 Uiso 1 1 calc R A .
H13B H 0.6749 1.2125 0.2633 0.091 Uiso 1 1 calc R . .
H13C H 0.7201 1.2479 0.1739 0.091 Uiso 1 1 calc R . .
C14 C 0.73950(16) 0.78390(15) 0.32934(11) 0.0491(4) Uani 1 1 d . . .
H14A H 0.7358 0.7392 0.2896 0.074 Uiso 1 1 calc R A .
H14B H 0.6699 0.7803 0.3715 0.074 Uiso 1 1 calc R . .
H14C H 0.8063 0.7591 0.3488 0.074 Uiso 1 1 calc R . .
C15 C 0.87546(12) 0.92104(15) 0.20038(12) 0.0475(4) Uani 1 1 d . . .
H15A H 0.8894 0.9932 0.1786 0.071 Uiso 1 1 calc R A .
H15B H 0.8582 0.8812 0.1623 0.071 Uiso 1 1 calc R . .
H15C H 0.9437 0.8868 0.2147 0.071 Uiso 1 1 calc R . .
C16 C 0.78306(17) 1.0014(2) 0.36037(14) 0.0623(6) Uani 1 1 d . . .
H16A H 0.8566 0.9735 0.3699 0.093 Uiso 1 1 calc R A .
H16B H 0.7225 0.9949 0.4082 0.093 Uiso 1 1 calc R . .
H16C H 0.7863 1.0758 0.3413 0.093 Uiso 1 1 calc R . .
C17 C 0.42899(19) 0.63781(14) 0.40292(11) 0.0572(5) Uani 1 1 d . . .
H17A H 0.5102 0.6387 0.3759 0.086 Uiso 1 1 calc R . .
H17B H 0.3886 0.6092 0.3707 0.086 Uiso 1 1 calc R . .
H17C H 0.4209 0.5935 0.4512 0.086 Uiso 1 1 calc R . .
C18 C 0.43745(18) 0.8199(2) 0.49277(10) 0.0585(5) Uani 1 1 d . . .
H18A H 0.4131 0.7799 0.5426 0.088 Uiso 1 1 calc R . .
H18B H 0.4156 0.8953 0.4988 0.088 Uiso 1 1 calc R . .
H18C H 0.5206 0.8083 0.4732 0.088 Uiso 1 1 calc R . .
C19 C 0.21175(15) 0.77710(17) 0.47452(11) 0.0542(5) Uani 1 1 d . . .
H19A H 0.1714 0.7454 0.4437 0.081 Uiso 1 1 calc R . .
H19B H 0.1800 0.8502 0.4820 0.081 Uiso 1 1 calc R . .
H19C H 0.2024 0.7369 0.5245 0.081 Uiso 1 1 calc R . .
C20 C 0.13789(13) 0.93544(17) 0.32169(11) 0.0480(4) Uani 1 1 d . . .
H20A H 0.0898 0.9448 0.2857 0.072 Uiso 1 1 calc R . .
H20B H 0.1530 1.0047 0.3333 0.072 Uiso 1 1 calc R . .
H20C H 0.0984 0.8967 0.3692 0.072 Uiso 1 1 calc R . .
C21 C 0.2529(2) 0.72039(16) 0.26949(13) 0.0596(5) Uani 1 1 d . . .
H21A H 0.2281 0.6846 0.3209 0.089 Uiso 1 1 calc R . .
H21B H 0.3245 0.6840 0.2412 0.089 Uiso 1 1 calc R . .
H21C H 0.1941 0.7193 0.2420 0.089 Uiso 1 1 calc R . .
C22 C 0.33015(14) 0.92251(13) 0.17751(9) 0.0402(3) Uani 1 1 d . . .
H22A H 0.2867 0.9013 0.1442 0.060 Uiso 1 1 calc R . .
H22B H 0.4113 0.8994 0.1577 0.060 Uiso 1 1 calc R . .
H22C H 0.3206 0.9995 0.1786 0.060 Uiso 1 1 calc R . .
B2 B 0.07076(10) 0.39296(9) 0.25296(7) 0.02224(18) Uani 1 1 d . . .
F1 F -0.01494(7) 0.62679(6) 0.22073(5) 0.03399(16) Uani 1 1 d . . .
F2 F 0.09217(9) 0.75907(7) 0.11147(6) 0.0450(2) Uani 1 1 d . . .
F3 F 0.29868(8) 0.69995(8) 0.01588(5) 0.0433(2) Uani 1 1 d . . .
F4 F 0.39378(7) 0.49921(9) 0.03365(5) 0.0443(2) Uani 1 1 d . . .
F5 F 0.28869(7) 0.36210(7) 0.14300(5) 0.03380(15) Uani 1 1 d . . .
F6 F 0.17787(7) 0.16844(6) 0.21272(5) 0.03459(16) Uani 1 1 d . . .
F7 F 0.13661(10) 0.06199(7) 0.10772(6) 0.0463(2) Uani 1 1 d . . .
F8 F -0.01473(10) 0.14341(8) 0.02636(6) 0.0511(3) Uani 1 1 d . . .
F9 F -0.12558(9) 0.33887(8) 0.05406(6) 0.0433(2) Uani 1 1 d . . .
F10 F -0.08715(7) 0.44780(6) 0.15983(5) 0.03107(14) Uani 1 1 d . . .
F11 F 0.00788(7) 0.21309(7) 0.35641(5) 0.03455(16) Uani 1 1 d . . .
F12 F 0.11234(11) 0.11644(8) 0.46065(5) 0.0492(2) Uani 1 1 d . . .
F13 F 0.31404(10) 0.17733(9) 0.46931(6) 0.0529(3) Uani 1 1 d . . .
F14 F 0.40955(8) 0.33988(9) 0.37194(6) 0.0475(2) Uani 1 1 d . . .
F15 F 0.30274(7) 0.44442(7) 0.27447(5) 0.03656(17) Uani 1 1 d . . .
F16 F 0.07448(7) 0.54886(7) 0.35356(5) 0.03571(16) Uani 1 1 d . . .
F17 F -0.09705(10) 0.63430(9) 0.46022(6) 0.0516(3) Uani 1 1 d . . .
F18 F -0.31345(9) 0.57909(9) 0.48247(6) 0.0519(3) Uani 1 1 d . . .
F19 F -0.35086(7) 0.42856(9) 0.39856(6) 0.0449(2) Uani 1 1 d . . .
F20 F -0.18104(7) 0.33709(7) 0.29597(5) 0.03466(16) Uani 1 1 d . . .
C23 C 0.13276(9) 0.48647(9) 0.19083(6) 0.02238(16) Uani 1 1 d . . .
C24 C 0.08718(9) 0.58898(9) 0.17708(6) 0.02540(18) Uani 1 1 d . . .
C25 C 0.14043(11) 0.66097(10) 0.11946(7) 0.0295(2) Uani 1 1 d . . .
C26 C 0.24486(11) 0.63143(11) 0.07122(7) 0.0309(2) Uani 1 1 d . . .
C27 C 0.29320(10) 0.53013(11) 0.08094(7) 0.0300(2) Uani 1 1 d . . .
C28 C 0.23710(9) 0.46086(10) 0.13875(6) 0.02575(18) Uani 1 1 d . . .
C29 C 0.04358(9) 0.31353(8) 0.19512(6) 0.02250(16) Uani 1 1 d . . .
C30 C 0.09860(10) 0.21461(9) 0.17735(6) 0.02598(18) Uani 1 1 d . . .
C31 C 0.08018(12) 0.15690(10) 0.12184(7) 0.0313(2) Uani 1 1 d . . .
C32 C 0.00359(12) 0.19788(11) 0.08038(8) 0.0335(2) Uani 1 1 d . . .
C33 C -0.05210(11) 0.29624(10) 0.09470(7) 0.0301(2) Uani 1 1 d . . .
C34 C -0.03106(9) 0.35070(9) 0.15029(6) 0.02484(17) Uani 1 1 d . . .
C35 C 0.14999(10) 0.33261(9) 0.30834(6) 0.02528(18) Uani 1 1 d . . .
C36 C 0.10695(11) 0.24849(10) 0.35889(7) 0.0285(2) Uani 1 1 d . . .
C37 C 0.15949(14) 0.19616(11) 0.41289(7) 0.0352(3) Uani 1 1 d . . .
C38 C 0.26204(14) 0.22736(12) 0.41711(8) 0.0379(3) Uani 1 1 d . . .
C39 C 0.30899(11) 0.30933(12) 0.36894(8) 0.0348(3) Uani 1 1 d . . .
C40 C 0.25211(10) 0.36165(10) 0.31679(7) 0.0288(2) Uani 1 1 d . . .
C41 C -0.04316(9) 0.44093(8) 0.31621(6) 0.02294(16) Uani 1 1 d . . .
C42 C -0.02982(10) 0.51543(9) 0.36309(6) 0.02719(19) Uani 1 1 d . . .
C43 C -0.11701(12) 0.56125(11) 0.41884(7) 0.0338(2) Uani 1 1 d . . .
C44 C -0.22662(12) 0.53322(11) 0.43045(7) 0.0354(3) Uani 1 1 d . . .
C45 C -0.24522(10) 0.45840(11) 0.38728(7) 0.0314(2) Uani 1 1 d . . .
C46 C -0.15427(10) 0.41293(9) 0.33268(6) 0.02596(18) Uani 1 1 d . . .

loop_
_atom_site_aniso_label
_atom_site_aniso_U_11
_atom_site_aniso_U_22
_atom_site_aniso_U_33
_atom_site_aniso_U_23
_atom_site_aniso_U_13
_atom_site_aniso_U_12
Sn1 0.02357(3) 0.01762(3) 0.02457(3) -0.00408(2) -0.00549(2) -0.00026(2)
Si1 0.03703(18) 0.02547(15) 0.0424(2) -0.01474(14) 0.00246(15) -0.00417(13)
Si2 0.02946(15) 0.02085(13) 0.0494(2) -0.00326(13) -0.00507(14) -0.00484(11)
Si3 0.02324(14) 0.0427(2) 0.0455(2) -0.01476(16) -0.01330(14) 0.00348(13)
Si4 0.03434(17) 0.03713(18) 0.02596(15) 0.00165(13) -0.00140(13) 0.00568(14)
Si5 0.02686(14) 0.03294(16) 0.03373(16) -0.00526(13) -0.01068(12) -0.00735(12)
C1 0.0209(4) 0.0242(4) 0.0346(5) -0.0092(4) -0.0072(4) -0.0017(3)
C2 0.0246(4) 0.0325(5) 0.0375(6) -0.0163(4) -0.0077(4) -0.0017(4)
C3 0.0219(4) 0.0256(4) 0.0357(5) -0.0115(4) -0.0068(4) 0.0004(3)
C4 0.0226(4) 0.0224(4) 0.0257(4) -0.0040(3) -0.0054(3) -0.0013(3)
C5 0.0346(6) 0.0409(7) 0.0346(6) -0.0095(5) -0.0063(5) 0.0027(5)
C6 0.0441(7) 0.0421(7) 0.0320(6) -0.0038(5) 0.0027(5) 0.0057(6)
C7 0.0510(10) 0.0895(16) 0.0729(13) -0.0551(13) -0.0284(9) 0.0113(10)
C8 0.0807(17) 0.125(2) 0.0522(12) -0.0277(14) -0.0334(12) 0.0319(17)
C9A 0.079(2) 0.0207(9) 0.0314(11) -0.0003(8) -0.0148(12) -0.0020(10)
C10A 0.0709(19) 0.0217(9) 0.0544(16) -0.0082(9) 0.0028(14) -0.0084(10)
C9B 0.045(2) 0.0297(16) 0.067(3) -0.0116(19) 0.006(2) -0.0069(15)
C10B 0.061(3) 0.055(3) 0.071(4) 0.008(3) 0.011(3) 0.000(2)
C11 0.0413(7) 0.0298(6) 0.0649(10) 0.0071(6) -0.0135(7) 0.0009(5)
C12 0.0672(12) 0.0417(8) 0.0449(9) 0.0027(7) -0.0003(8) -0.0002(8)
C13 0.0445(9) 0.0344(7) 0.1047(17) -0.0131(9) -0.0120(10) -0.0172(6)
C14 0.0450(8) 0.0517(9) 0.0486(9) 0.0000(7) -0.0176(7) 0.0140(7)
C15 0.0245(5) 0.0534(9) 0.0628(10) -0.0152(8) -0.0054(6) -0.0002(5)
C16 0.0398(8) 0.0878(15) 0.0727(13) -0.0381(12) -0.0291(9) 0.0031(9)
C17 0.0712(12) 0.0369(7) 0.0433(8) 0.0097(6) 0.0071(8) 0.0133(8)
C18 0.0574(11) 0.0873(15) 0.0298(7) -0.0028(8) -0.0155(7) 0.0065(10)
C19 0.0411(8) 0.0645(11) 0.0416(8) 0.0126(8) 0.0068(6) 0.0017(7)
C20 0.0255(6) 0.0680(11) 0.0505(9) -0.0054(8) -0.0121(6) 0.0017(6)
C21 0.0751(13) 0.0513(10) 0.0599(11) -0.0140(8) -0.0150(10) -0.0348(9)
C22 0.0424(7) 0.0457(7) 0.0340(6) -0.0033(5) -0.0153(5) 0.0036(6)
B2 0.0207(4) 0.0248(5) 0.0215(4) -0.0045(4) -0.0058(3) -0.0002(3)
F1 0.0294(3) 0.0326(4) 0.0325(4) -0.0003(3) -0.0004(3) 0.0076(3)
F2 0.0517(5) 0.0336(4) 0.0441(5) 0.0094(4) -0.0100(4) 0.0018(4)
F3 0.0405(4) 0.0562(5) 0.0331(4) 0.0112(4) -0.0076(3) -0.0222(4)
F4 0.0245(3) 0.0630(6) 0.0385(4) -0.0113(4) 0.0076(3) -0.0071(4)
F5 0.0255(3) 0.0350(4) 0.0376(4) -0.0109(3) -0.0028(3) 0.0052(3)
F6 0.0397(4) 0.0314(4) 0.0372(4) -0.0109(3) -0.0201(3) 0.0099(3)
F7 0.0604(6) 0.0321(4) 0.0529(5) -0.0205(4) -0.0249(5) 0.0090(4)
F8 0.0697(7) 0.0488(5) 0.0491(5) -0.0208(4) -0.0339(5) -0.0043(5)
F9 0.0483(5) 0.0495(5) 0.0429(5) -0.0072(4) -0.0311(4) 0.0013(4)
F10 0.0306(3) 0.0318(3) 0.0328(3) -0.0044(3) -0.0139(3) 0.0050(3)
F11 0.0379(4) 0.0345(4) 0.0318(4) 0.0022(3) -0.0105(3) -0.0068(3)
F12 0.0742(7) 0.0407(5) 0.0339(4) 0.0068(4) -0.0211(4) -0.0012(5)
F13 0.0697(7) 0.0559(6) 0.0423(5) -0.0110(4) -0.0382(5) 0.0203(5)
F14 0.0344(4) 0.0705(7) 0.0463(5) -0.0196(5) -0.0240(4) 0.0056(4)
F15 0.0297(4) 0.0454(4) 0.0392(4) -0.0056(3) -0.0141(3) -0.0082(3)
F16 0.0323(4) 0.0402(4) 0.0365(4) -0.0149(3) -0.0050(3) -0.0093(3)
F17 0.0582(6) 0.0505(5) 0.0441(5) -0.0295(4) 0.0007(4) -0.0061(5)
F18 0.0431(5) 0.0584(6) 0.0409(5) -0.0181(4) 0.0136(4) 0.0041(4)
F19 0.0246(3) 0.0609(6) 0.0423(5) -0.0041(4) 0.0049(3) -0.0082(4)
F20 0.0286(3) 0.0410(4) 0.0351(4) -0.0096(3) -0.0034(3) -0.0117(3)
C23 0.0196(4) 0.0270(4) 0.0206(4) -0.0054(3) -0.0044(3) -0.0011(3)
C24 0.0232(4) 0.0295(5) 0.0226(4) -0.0032(3) -0.0048(3) -0.0002(3)
C25 0.0321(5) 0.0305(5) 0.0264(5) 0.0016(4) -0.0091(4) -0.0044(4)
C26 0.0297(5) 0.0414(6) 0.0230(4) 0.0010(4) -0.0068(4) -0.0133(4)
C27 0.0207(4) 0.0441(6) 0.0247(5) -0.0081(4) -0.0012(3) -0.0073(4)
C28 0.0201(4) 0.0321(5) 0.0251(4) -0.0084(4) -0.0042(3) -0.0012(3)
C29 0.0215(4) 0.0255(4) 0.0210(4) -0.0038(3) -0.0060(3) -0.0012(3)
C30 0.0276(5) 0.0266(4) 0.0254(4) -0.0055(4) -0.0095(4) 0.0005(4)
C31 0.0372(6) 0.0272(5) 0.0319(5) -0.0095(4) -0.0113(4) -0.0006(4)
C32 0.0406(6) 0.0347(6) 0.0306(5) -0.0086(4) -0.0147(5) -0.0071(5)
C33 0.0314(5) 0.0351(5) 0.0281(5) -0.0028(4) -0.0145(4) -0.0048(4)
C34 0.0235(4) 0.0282(5) 0.0239(4) -0.0033(3) -0.0078(3) -0.0017(3)
C35 0.0259(4) 0.0280(5) 0.0235(4) -0.0071(3) -0.0092(3) 0.0026(3)
C36 0.0332(5) 0.0298(5) 0.0234(4) -0.0051(4) -0.0096(4) 0.0021(4)
C37 0.0498(7) 0.0316(5) 0.0255(5) -0.0052(4) -0.0153(5) 0.0065(5)
C38 0.0485(7) 0.0409(7) 0.0291(5) -0.0135(5) -0.0225(5) 0.0162(6)
C39 0.0316(5) 0.0457(7) 0.0319(5) -0.0167(5) -0.0170(5) 0.0100(5)
C40 0.0273(5) 0.0346(5) 0.0272(5) -0.0098(4) -0.0112(4) 0.0033(4)
C41 0.0231(4) 0.0248(4) 0.0196(4) -0.0034(3) -0.0033(3) -0.0006(3)
C42 0.0287(5) 0.0279(5) 0.0236(4) -0.0061(4) -0.0028(4) -0.0028(4)
C43 0.0395(6) 0.0317(5) 0.0269(5) -0.0104(4) -0.0008(4) -0.0010(5)
C44 0.0338(6) 0.0376(6) 0.0258(5) -0.0056(4) 0.0063(4) 0.0027(5)
C45 0.0246(5) 0.0372(6) 0.0267(5) 0.0000(4) 0.0020(4) -0.0022(4)
C46 0.0248(4) 0.0290(5) 0.0222(4) -0.0022(3) -0.0023(3) -0.0033(4)

loop_
_atom_type_symbol
_atom_type_description
_atom_type_scat_dispersion_real
_atom_type_scat_dispersion_imag
_atom_type_scat_source
C C 0.0033 0.0016 'International Tables Vol C Tables 4.2.6.8 and 6.1.1.4'
H H 0.0000 0.0000 'International Tables Vol C Tables 4.2.6.8 and 6.1.1.4'
B B 0.0013 0.0007 'International Tables Vol C Tables 4.2.6.8 and 6.1.1.4'
F F 0.0171 0.0103 'International Tables Vol C Tables 4.2.6.8 and 6.1.1.4'
Si Si 0.0817 0.0704 'International Tables Vol C Tables 4.2.6.8 and 6.1.1.4'
Sn Sn -0.6537 1.4246 'International Tables Vol C Tables 4.2.6.8 and 6.1.1.4'

loop_
_geom_angle_atom_site_label_1
_geom_angle_atom_site_label_2
_geom_angle_atom_site_label_3
_geom_angle
C1 Sn1 C4 91.93(4)
C1 Sn1 Si1 135.74(3)
C4 Sn1 Si1 132.30(3)
C9B Si1 C7 92.8(2)
C9B Si1 C5 121.55(16)
C7 Si1 C5 112.73(9)
C7 Si1 C9A 117.32(14)
C5 Si1 C9A 108.96(13)
C9B Si1 Sn1 112.95(16)
C7 Si1 Sn1 106.75(6)
C5 Si1 Sn1 108.46(5)
C9A Si1 Sn1 101.72(8)
C13 Si2 C12 110.89(11)
C13 Si2 C11 104.66(9)
C12 Si2 C11 108.68(10)
C13 Si2 C1 108.50(9)
C12 Si2 C1 111.48(7)
C11 Si2 C1 112.44(7)
C15 Si3 C16 110.04(9)
C15 Si3 C14 106.27(8)
C16 Si3 C14 107.35(11)
C15 Si3 C1 113.77(7)
C16 Si3 C1 111.08(7)
C14 Si3 C1 107.99(7)
C17 Si4 C19 111.01(10)
C17 Si4 C18 107.42(11)
C19 Si4 C18 105.65(10)
C17 Si4 C4 110.97(7)
C19 Si4 C4 110.09(7)
C18 Si4 C4 111.55(8)
C21 Si5 C20 110.68(10)
C21 Si5 C22 107.57(9)
C20 Si5 C22 106.72(8)
C21 Si5 C4 111.13(9)
C20 Si5 C4 112.50(7)
C22 Si5 C4 107.98(6)
C2 C1 Si2 111.54(8)
C2 C1 Si3 109.85(8)
Si2 C1 Si3 112.76(6)
C2 C1 Sn1 100.59(7)
Si2 C1 Sn1 117.86(6)
Si3 C1 Sn1 103.28(5)
C3 C2 C1 113.66(9)
C2 C3 C4 113.38(9)
C3 C4 Si5 110.18(7)
C3 C4 Si4 112.64(8)
Si5 C4 Si4 113.37(6)
C3 C4 Sn1 100.21(7)
Si5 C4 Sn1 102.04(5)
Si4 C4 Sn1 117.22(5)
C6 C5 Si1 111.21(11)
C8 C7 Si1 116.86(17)
C10A C9A Si1 113.41(19)
C10B C9B Si1 109.9(4)
C41 B2 C35 102.26(8)
C41 B2 C29 114.53(8)
C35 B2 C29 112.81(9)
C41 B2 C23 111.94(9)
C35 B2 C23 114.46(9)
C29 B2 C23 101.36(8)
C24 C23 C28 113.02(10)
C24 C23 B2 127.43(9)
C28 C23 B2 119.11(10)
F1 C24 C25 114.33(10)
F1 C24 C23 121.29(10)
C25 C24 C23 124.37(11)
F2 C25 C26 119.77(11)
F2 C25 C24 120.58(11)
C26 C25 C24 119.63(12)
F3 C26 C25 120.74(13)
F3 C26 C27 120.58(12)
C25 C26 C27 118.68(11)
F4 C27 C26 119.61(11)
F4 C27 C28 120.57(12)
C26 C27 C28 119.82(11)
F5 C28 C27 116.11(10)
F5 C28 C23 119.46(10)
C27 C28 C23 124.43(11)
C30 C29 C34 113.10(9)
C30 C29 B2 127.09(9)
C34 C29 B2 119.26(9)
F6 C30 C31 114.69(10)
F6 C30 C29 121.21(10)
C31 C30 C29 124.08(11)
F7 C31 C32 119.53(11)
F7 C31 C30 120.76(11)
C32 C31 C30 119.71(11)
F8 C32 C33 120.80(12)
F8 C32 C31 120.44(13)
C33 C32 C31 118.75(11)
F9 C33 C32 119.94(11)
F9 C33 C34 120.53(12)
C32 C33 C34 119.52(11)
F10 C34 C33 116.02(10)
F10 C34 C29 119.15(9)
C33 C34 C29 124.82(11)
C40 C35 C36 113.85(10)
C40 C35 B2 127.77(11)
C36 C35 B2 118.07(10)
F11 C36 C37 116.20(12)
F11 C36 C35 119.43(10)
C37 C36 C35 124.36(12)
F12 C37 C38 119.90(12)
F12 C37 C36 121.24(14)
C38 C37 C36 118.87(13)
F13 C38 C39 120.81(14)
F13 C38 C37 119.55(15)
C39 C38 C37 119.64(11)
F14 C39 C38 120.24(12)
F14 C39 C40 120.00(14)
C38 C39 C40 119.76(13)
F15 C40 C35 121.38(10)
F15 C40 C39 115.15(11)
C35 C40 C39 123.48(13)
C46 C41 C42 113.17(10)
C46 C41 B2 128.15(10)
C42 C41 B2 118.59(9)
F16 C42 C43 115.90(11)
F16 C42 C41 119.23(10)
C43 C42 C41 124.85(11)
F17 C43 C44 119.80(12)
F17 C43 C42 120.94(13)
C44 C43 C42 119.24(12)
F18 C44 C45 120.73(13)
F18 C44 C43 120.43(13)
C45 C44 C43 118.84(11)
F19 C45 C44 119.86(11)
F19 C45 C46 120.26(12)
C44 C45 C46 119.88(12)
F20 C46 C41 121.06(10)
F20 C46 C45 115.01(10)
C41 C46 C45 123.93(11)

loop_
_geom_bond_atom_site_label_1
_geom_bond_atom_site_label_2
_geom_bond_distance
Sn1 C1 2.1444(11)
Sn1 C4 2.1488(11)
Sn1 Si1 2.6453(4)
Si1 C9B 1.790(4)
Si1 C7 1.836(2)
Si1 C5 1.8518(15)
Si1 C9A 1.927(2)
Si2 C13 1.8644(17)
Si2 C12 1.866(2)
Si2 C11 1.8711(16)
Si2 C1 1.8963(13)
Si3 C15 1.8646(17)
Si3 C16 1.8709(18)
Si3 C14 1.887(2)
Si3 C1 1.9122(12)
Si4 C17 1.8632(18)
Si4 C19 1.8666(17)
Si4 C18 1.869(2)
Si4 C4 1.9083(12)
Si5 C21 1.8612(17)
Si5 C20 1.8653(17)
Si5 C22 1.8889(16)
Si5 C4 1.8996(11)
C1 C2 1.5701(17)
C2 C3 1.5464(16)
C3 C4 1.5627(15)
C5 C6 1.534(2)
C7 C8 1.493(4)
C9A C10A 1.528(4)
C9B C10B 1.456(9)
B2 C41 1.6498(15)
B2 C35 1.6526(16)
B2 C29 1.6539(15)
B2 C23 1.6540(16)
F1 C24 1.3514(13)
F2 C25 1.3351(16)
F3 C26 1.3408(14)
F4 C27 1.3390(14)
F5 C28 1.3505(14)
F6 C30 1.3494(13)
F7 C31 1.3398(15)
F8 C32 1.3400(14)
F9 C33 1.3436(14)
F10 C34 1.3529(14)
F11 C36 1.3510(15)
F12 C37 1.3416(18)
F13 C38 1.3467(15)
F14 C39 1.3452(16)
F15 C40 1.3468(16)
F16 C42 1.3492(14)
F17 C43 1.3401(16)
F18 C44 1.3399(15)
F19 C45 1.3420(15)
F20 C46 1.3484(14)
C23 C24 1.3898(16)
C23 C28 1.3942(15)
C24 C25 1.3894(16)
C25 C26 1.3755(18)
C26 C27 1.376(2)
C27 C28 1.3817(17)
C29 C30 1.3903(15)
C29 C34 1.3916(15)
C30 C31 1.3887(16)
C31 C32 1.3778(19)
C32 C33 1.3759(19)
C33 C34 1.3781(16)
C35 C40 1.3904(16)
C35 C36 1.3914(17)
C36 C37 1.3865(17)
C37 C38 1.379(2)
C38 C39 1.366(2)
C39 C40 1.3929(17)
C41 C46 1.3869(15)
C41 C42 1.3932(15)
C42 C43 1.3795(17)
C43 C44 1.379(2)
C44 C45 1.373(2)
C45 C46 1.3910(16)

loop_
_geom_torsion_atom_site_label_1
_geom_torsion_atom_site_label_2
_geom_torsion_atom_site_label_3
_geom_torsion_atom_site_label_4
_geom_torsion
C1 Sn1 Si1 C9B 155.5(2)
C4 Sn1 Si1 C9B -26.7(2)
C1 Sn1 Si1 C7 -104.04(11)
C4 Sn1 Si1 C7 73.81(10)
C1 Sn1 Si1 C5 17.69(8)
C4 Sn1 Si1 C5 -164.47(7)
C1 Sn1 Si1 C9A 132.46(13)
C4 Sn1 Si1 C9A -49.69(13)
C13 Si2 C1 C2 77.01(10)
C12 Si2 C1 C2 -160.60(10)
C11 Si2 C1 C2 -38.26(11)
C13 Si2 C1 Si3 -47.15(9)
C12 Si2 C1 Si3 75.25(10)
C11 Si2 C1 Si3 -162.41(8)
C13 Si2 C1 Sn1 -167.39(8)
C12 Si2 C1 Sn1 -44.99(10)
C11 Si2 C1 Sn1 77.35(9)
C15 Si3 C1 C2 -164.19(9)
C16 Si3 C1 C2 -39.36(13)
C14 Si3 C1 C2 78.11(10)
C15 Si3 C1 Si2 -39.10(9)
C16 Si3 C1 Si2 85.73(11)
C14 Si3 C1 Si2 -156.81(8)
C15 Si3 C1 Sn1 89.20(8)
C16 Si3 C1 Sn1 -145.97(10)
C14 Si3 C1 Sn1 -28.51(8)
C4 Sn1 C1 C2 10.42(8)
Si1 Sn1 C1 C2 -171.17(6)
C4 Sn1 C1 Si2 -111.00(6)
Si1 Sn1 C1 Si2 67.41(7)
C4 Sn1 C1 Si3 123.94(6)
Si1 Sn1 C1 Si3 -57.66(7)
Si2 C1 C2 C3 90.62(11)
Si3 C1 C2 C3 -143.60(9)
Sn1 C1 C2 C3 -35.18(12)
C1 C2 C3 C4 54.08(15)
C2 C3 C4 Si5 -145.06(9)
C2 C3 C4 Si4 87.27(11)
C2 C3 C4 Sn1 -38.08(11)
C21 Si5 C4 C3 -174.03(10)
C20 Si5 C4 C3 -49.29(11)
C22 Si5 C4 C3 68.22(9)
C21 Si5 C4 Si4 -46.77(10)
C20 Si5 C4 Si4 77.97(9)
C22 Si5 C4 Si4 -164.52(7)
C21 Si5 C4 Sn1 80.22(9)
C20 Si5 C4 Sn1 -155.04(7)
C22 Si5 C4 Sn1 -37.53(7)
C17 Si4 C4 C3 -150.99(11)
C19 Si4 C4 C3 85.71(11)
C18 Si4 C4 C3 -31.25(11)
C17 Si4 C4 Si5 83.04(10)
C19 Si4 C4 Si5 -40.26(10)
C18 Si4 C4 Si5 -157.22(8)
C17 Si4 C4 Sn1 -35.50(11)
C19 Si4 C4 Sn1 -158.80(9)
C18 Si4 C4 Sn1 84.24(9)
C1 Sn1 C4 C3 14.10(7)
Si1 Sn1 C4 C3 -164.40(5)
C1 Sn1 C4 Si5 127.47(5)
Si1 Sn1 C4 Si5 -51.02(6)
C1 Sn1 C4 Si4 -108.07(6)
Si1 Sn1 C4 Si4 73.43(7)
C9B Si1 C5 C6 52.9(3)
C7 Si1 C5 C6 -55.73(14)
C9A Si1 C5 C6 76.34(14)
Sn1 Si1 C5 C6 -173.72(9)
C9B Si1 C7 C8 -170.9(2)
C5 Si1 C7 C8 -44.85(19)
C9A Si1 C7 C8 -172.65(18)
Sn1 Si1 C7 C8 74.13(17)
C9B Si1 C9A C10A 42.5(4)
C7 Si1 C9A C10A 46.7(3)
C5 Si1 C9A C10A -82.9(3)
Sn1 Si1 C9A C10A 162.7(2)
C7 Si1 C9B C10B 163.6(4)
C5 Si1 C9B C10B 44.6(5)
C9A Si1 C9B C10B -20.2(4)
Sn1 Si1 C9B C10B -86.9(4)
C41 B2 C23 C24 -15.10(15)
C35 B2 C23 C24 -130.87(11)
C29 B2 C23 C24 107.42(11)
C41 B2 C23 C28 173.07(9)
C35 B2 C23 C28 57.31(13)
C29 B2 C23 C28 -64.41(11)
C28 C23 C24 F1 178.41(10)
B2 C23 C24 F1 6.16(17)
C28 C23 C24 C25 -2.14(16)
B2 C23 C24 C25 -174.38(11)
F1 C24 C25 F2 1.38(17)
C23 C24 C25 F2 -178.11(11)
F1 C24 C25 C26 -179.91(11)
C23 C24 C25 C26 0.60(18)
F2 C25 C26 F3 -0.34(18)
C24 C25 C26 F3 -179.06(11)
F2 C25 C26 C27 179.56(11)
C24 C25 C26 C27 0.84(18)
F3 C26 C27 F4 -1.38(18)
C25 C26 C27 F4 178.72(11)
F3 C26 C27 C28 179.36(11)
C25 C26 C27 C28 -0.54(18)
F4 C27 C28 F5 -1.12(16)
C26 C27 C28 F5 178.14(10)
F4 C27 C28 C23 179.51(11)
C26 C27 C28 C23 -1.23(18)
C24 C23 C28 F5 -176.90(10)
B2 C23 C28 F5 -3.94(15)
C24 C23 C28 C27 2.46(16)
B2 C23 C28 C27 175.41(10)
C41 B2 C29 C30 -131.60(11)
C35 B2 C29 C30 -15.17(15)
C23 B2 C29 C30 107.69(12)
C41 B2 C29 C34 57.54(13)
C35 B2 C29 C34 173.97(10)
C23 B2 C29 C34 -63.17(11)
C34 C29 C30 F6 176.98(10)
B2 C29 C30 F6 5.65(18)
C34 C29 C30 C31 -1.24(17)
B2 C29 C30 C31 -172.58(11)
F6 C30 C31 F7 1.53(18)
C29 C30 C31 F7 179.86(12)
F6 C30 C31 C32 -178.02(12)
C29 C30 C31 C32 0.3(2)
F7 C31 C32 F8 0.1(2)
C30 C31 C32 F8 179.67(13)
F7 C31 C32 C33 -178.87(13)
C30 C31 C32 C33 0.7(2)
F8 C32 C33 F9 -0.2(2)
C31 C32 C33 F9 178.74(13)
F8 C32 C33 C34 -179.62(13)
C31 C32 C33 C34 -0.6(2)
F9 C33 C34 F10 -0.78(17)
C32 C33 C34 F10 178.59(12)
F9 C33 C34 C29 -179.79(11)
C32 C33 C34 C29 -0.4(2)
C30 C29 C34 F10 -177.68(10)
B2 C29 C34 F10 -5.60(15)
C30 C29 C34 C33 1.30(17)
B2 C29 C34 C33 173.39(11)
C41 B2 C35 C40 -110.38(12)
C29 B2 C35 C40 126.09(12)
C23 B2 C35 C40 10.88(15)
C41 B2 C35 C36 62.69(12)
C29 B2 C35 C36 -60.84(13)
C23 B2 C35 C36 -176.05(9)
C40 C35 C36 F11 179.85(10)
B2 C35 C36 F11 5.84(15)
C40 C35 C36 C37 -0.55(17)
B2 C35 C36 C37 -174.57(11)
F11 C36 C37 F12 -1.33(18)
C35 C36 C37 F12 179.06(12)
F11 C36 C37 C38 178.72(11)
C35 C36 C37 C38 -0.89(19)
F12 C37 C38 F13 0.00(19)
C36 C37 C38 F13 179.95(11)
F12 C37 C38 C39 -179.26(12)
C36 C37 C38 C39 0.69(19)
F13 C38 C39 F14 1.41(19)
C37 C38 C39 F14 -179.33(12)
F13 C38 C39 C40 -178.32(12)
C37 C38 C39 C40 0.94(19)
C36 C35 C40 F15 -177.23(10)
B2 C35 C40 F15 -3.91(18)
C36 C35 C40 C39 2.27(17)
B2 C35 C40 C39 175.59(11)
F14 C39 C40 F15 -2.76(17)
C38 C39 C40 F15 176.97(11)
F14 C39 C40 C35 177.71(11)
C38 C39 C40 C35 -2.55(19)
C35 B2 C41 C46 -113.57(12)
C29 B2 C41 C46 8.79(16)
C23 B2 C41 C46 123.45(12)
C35 B2 C41 C42 62.94(12)
C29 B2 C41 C42 -174.71(10)
C23 B2 C41 C42 -60.04(13)
C46 C41 C42 F16 179.41(11)
B2 C41 C42 F16 2.40(16)
C46 C41 C42 C43 -2.27(18)
B2 C41 C42 C43 -179.28(12)
F16 C42 C43 F17 -0.02(19)
C41 C42 C43 F17 -178.39(12)
F16 C42 C43 C44 178.21(12)
C41 C42 C43 C44 -0.2(2)
F17 C43 C44 F18 0.5(2)
C42 C43 C44 F18 -177.79(13)
F17 C43 C44 C45 179.82(13)
C42 C43 C44 C45 1.6(2)
F18 C44 C45 F19 -1.8(2)
C43 C44 C45 F19 178.82(13)
F18 C44 C45 C46 178.95(12)
C43 C44 C45 C46 -0.4(2)
C42 C41 C46 F20 -175.95(11)
B2 C41 C46 F20 0.71(18)
C42 C41 C46 C45 3.49(17)
B2 C41 C46 C45 -179.84(11)
F19 C45 C46 F20 -2.07(18)
C44 C45 C46 F20 177.15(12)
F19 C45 C46 C41 178.45(11)
C44 C45 C46 C41 -2.3(2)
